data_9015784
loop_
_publ_author_name
'Bosi, F.'
'Skogby, H.'
'Agros\`i G'
'Scandale, E.'

_publ_section_title
;
 Tsilaisite, NaMn3Al6(Si6O18)(BO3)3(OH)3OH, a new mineral species of the tourmaline
 supergroup from Grotta d'Oggi, San Pietro in Campo, island of Elba, Italy
 Note: this dataset represents the standard tourmaline model
;
_journal_name_full 'American Mineralogist'
_journal_page_first 989
_journal_page_last 994
_journal_paper_doi 10.2138/am.2012.4019
_journal_volume 97
_journal_year 2012
_chemical_compound_source 'Grotta d'Oggi, San Pietro in Campo, island of Elba, Italy'
_chemical_formula_sum 'Al7.14 B3.06 Ca0.02 F0.41 H6.39 K0.01 Li0.54 Mn1.341 Na0.67 O30.59 Si5.94 Ti0.039'
_chemical_name_mineral Tsilaisite
_space_group_IT_number 160
_symmetry_space_group_name_Hall 'R 3 -2"'
_symmetry_space_group_name_H-M 'R 3 m :H'
_cell_angle_alpha 90
_cell_angle_beta 90
_cell_angle_gamma 120
_cell_formula_units_Z 3
_cell_length_a 15.9461
_cell_length_b 15.9461
_cell_length_c 7.1380
_cell_volume 1571.868
_database_code_amcsd 0018865
_exptl_crystal_density_diffrn 3.144
_cod_original_sg_symbol_H-M 'R 3 m'
_cod_original_formula_sum 'Na.67 Ca.02 K.01 Mn1.341 Al7.14 Li.54 Ti.039 Si5.94 B3.06 O30.59 F.41 H6.39'
_cod_database_code 9015784

loop_
_space_group_symop_operation_xyz
x,y,z
2/3+x,1/3+y,1/3+z
1/3+x,2/3+y,2/3+z
x,x-y,z
2/3+x,1/3+x-y,1/3+z
1/3+x,2/3+x-y,2/3+z
-y,-x,z
2/3-y,1/3-x,1/3+z
1/3-y,2/3-x,2/3+z
-x+y,y,z
2/3-x+y,1/3+y,1/3+z
1/3-x+y,2/3+y,2/3+z
-y,x-y,z
2/3-y,1/3+x-y,1/3+z
1/3-y,2/3+x-y,2/3+z
-x+y,-x,z
2/3-x+y,1/3-x,1/3+z
1/3-x+y,2/3-x,2/3+z

loop_
_atom_site_aniso_label
_atom_site_aniso_U_11
_atom_site_aniso_U_22
_atom_site_aniso_U_33
_atom_site_aniso_U_12
_atom_site_aniso_U_13
_atom_site_aniso_U_23
NaX 0.02990 0.02990 0.02090 0.01490 0.00000 0.00000
CaX 0.02990 0.02990 0.02090 0.01490 0.00000 0.00000
KX 0.02990 0.02990 0.02090 0.01490 0.00000 0.00000
Mn2Y 0.01080 0.00802 0.01600 0.00540 -0.00255 -0.00127
AlY 0.01080 0.00802 0.01600 0.00540 -0.00255 -0.00127
LiY 0.01080 0.00802 0.01600 0.00540 -0.00255 -0.00127
TiY 0.01080 0.00802 0.01600 0.00540 -0.00255 -0.00127
AlZ 0.00627 0.00725 0.00470 0.00351 -0.00009 0.00054
SiT 0.00498 0.00475 0.00456 0.00238 -0.00002 -0.00035
BT 0.00498 0.00475 0.00456 0.00238 -0.00002 -0.00035
B 0.00720 0.00590 0.00650 0.00290 0.00020 0.00030
O1 0.06400 0.06400 0.00500 0.03200 0.00000 0.00000
O-H1 0.06400 0.06400 0.00500 0.03200 0.00000 0.00000
F1 0.06400 0.06400 0.00500 0.03200 0.00000 0.00000
O2 0.03050 0.00600 0.01440 0.00300 0.00030 0.00050
O3 0.02370 0.01040 0.00470 0.01190 -0.00060 -0.00030
O4 0.00690 0.01250 0.00790 0.00630 -0.00070 -0.00130
O5 0.01420 0.00660 0.00710 0.00710 0.00180 0.00090
O6 0.00880 0.00950 0.00430 0.00380 0.00070 -0.00040
O7 0.00610 0.00530 0.00520 0.00130 0.00050 -0.00060
O8 0.00640 0.01160 0.00730 0.00550 0.00050 0.00270

loop_
_atom_site_label
_atom_site_fract_x
_atom_site_fract_y
_atom_site_fract_z
_atom_site_occupancy
_atom_site_U_iso_or_equiv
_atom_site_type_symbol
_atom_site_attached_hydrogens
NaX 0.00000 0.00000 0.22860 0.67000 0.02690 Na 0
CaX 0.00000 0.00000 0.22860 0.02000 0.02690 Ca 0
KX 0.00000 0.00000 0.22860 0.01000 0.02690 K 0
Mn2Y 0.12399 0.06199 0.62408 0.44700 0.01130 Mn 0
AlY 0.12399 0.06199 0.62408 0.38000 0.01130 Al 0
LiY 0.12399 0.06199 0.62408 0.18000 0.01130 Li 0
TiY 0.12399 0.06199 0.62408 0.01300 0.01130 Ti 0
AlZ 0.29803 0.26129 0.61115 1.00000 0.00602 Al 0
SiT 0.19190 0.18997 0.00000 0.99000 0.00479 Si 0
BT 0.19190 0.18997 0.00000 0.01000 0.00479 B 0
B 0.10993 0.21986 0.45430 1.00000 0.00670 B 0
O1 0.00000 0.00000 0.77940 0.20000 0.04430 O 0
O-H1 0.00000 0.00000 0.77940 0.39000 0.04430 O 1
F1 0.00000 0.00000 0.77940 0.41000 0.04430 F 0
O2 0.06139 0.12277 0.48180 1.00000 0.01970 O 0
O3 0.26843 0.13422 0.51000 1.00000 0.01150 O 0
H3 0.25900 0.12970 0.40100 1.00000 0.01700 H 0
O4 0.09351 0.18702 0.07010 1.00000 0.00850 O 0
O5 0.18698 0.09349 0.09170 1.00000 0.00840 O 0
O6 0.19732 0.18723 0.77527 1.00000 0.00785 O 0
O7 0.28539 0.28583 0.08002 1.00000 0.00625 O 0
O8 0.21011 0.27092 0.44140 1.00000 0.00796 O 0

loop_
_cod_changelog_entry_id
_cod_changelog_entry_author
_cod_changelog_entry_date
_cod_changelog_entry_text
1
;cod-tools version 3.8.0
Id: cif_guess_AMCSD_atom_types 9581 2023-05-17 12:35:41Z saulius
;
2023-05-18T11:42:57+03:00
;Derived atom types and hydrogen counts
from atom names that follow the AMCSD naming convention
(Wat == water, O-H == hydroxyl).
;

loop_
_cod_related_entry_id
_cod_related_entry_database
_cod_related_entry_code
1 AMCSD 0018865
